data_4511500
loop_
_publ_author_name
'Zhang, Guoqi'
'Yang, Guoqiang'
'Ma, Jin Shi'

_publ_section_title
;
 Anion Control of the Self-Assembly of One-Dimensional Molecular Ladders
 vs Three-Dimensional Cross-like Arrays Based on a Bidentate Schiff Base
 Ligand
;
_journal_issue 8
_journal_name_full 'Crystal Growth &amp; Design'
_journal_page_first 1897
_journal_paper_doi 10.1021/cg060173l
_journal_volume 6
_journal_year 2006
_chemical_formula_sum 'C34 H40 Mn2 N8 O10'
_chemical_formula_weight 830.62
_chemical_name_systematic
; 
 ? 
;
_space_group_IT_number 14
_symmetry_cell_setting monoclinic
_symmetry_space_group_name_Hall '-P 2yn'
_symmetry_space_group_name_H-M 'P 1 21/n 1'
_atom_sites_solution_hydrogens geom
_atom_sites_solution_primary direct
_atom_sites_solution_secondary difmap
_audit_creation_method SHELXL-97
_cell_angle_alpha 90.00
_cell_angle_beta 98.21(3)
_cell_angle_gamma 90.00
_cell_formula_units_Z 2
_cell_length_a 8.3127(17)
_cell_length_b 13.613(3)
_cell_length_c 16.817(3)
_cell_measurement_reflns_used 11338
_cell_measurement_temperature 293(2)
_cell_measurement_theta_max 27.48
_cell_measurement_theta_min 1.93
_cell_volume 1883.5(7)
_computing_cell_refinement 'Rapid Auto(Rigaku 2001)'
_computing_data_collection 'Rapid Auto(Rigaku 2001)'
_computing_data_reduction 'Rapid Auto(Rigaku 2001)'
_computing_structure_refinement 'SHELXL-97 (Sheldrick, 1997)'
_computing_structure_solution 'SHELXS-97 (Sheldrick, 1990)'
_diffrn_ambient_temperature 293(2)
_diffrn_measured_fraction_theta_full 0.947
_diffrn_measured_fraction_theta_max 0.947
_diffrn_measurement_device_type 'Rigaku R-axis Rapid IP'
_diffrn_measurement_method oscillation
_diffrn_radiation_monochromator graphite
_diffrn_radiation_source 'Rotating Anode'
_diffrn_radiation_type MoK\a
_diffrn_radiation_wavelength 0.71073
_diffrn_reflns_av_R_equivalents 0.0888
_diffrn_reflns_av_sigmaI/netI 0.0934
_diffrn_reflns_limit_h_max 10
_diffrn_reflns_limit_h_min -9
_diffrn_reflns_limit_k_max 17
_diffrn_reflns_limit_k_min -16
_diffrn_reflns_limit_l_max 21
_diffrn_reflns_limit_l_min -21
_diffrn_reflns_number 11338
_diffrn_reflns_theta_full 27.48
_diffrn_reflns_theta_max 27.48
_diffrn_reflns_theta_min 1.93
_exptl_absorpt_coefficient_mu 0.737
_exptl_absorpt_correction_T_max 0.9421
_exptl_absorpt_correction_T_min 0.8082
_exptl_absorpt_correction_type empirical
_exptl_absorpt_process_details abscor
_exptl_crystal_colour orange
_exptl_crystal_density_diffrn 1.465
_exptl_crystal_density_method 'not measured'
_exptl_crystal_description chip
_exptl_crystal_F_000 860
_exptl_crystal_size_max 0.30
_exptl_crystal_size_mid 0.25
_exptl_crystal_size_min 0.08
_refine_diff_density_max 1.347
_refine_diff_density_min -0.711
_refine_diff_density_rms 0.143
_refine_ls_extinction_method none
_refine_ls_goodness_of_fit_ref 1.029
_refine_ls_hydrogen_treatment mixed
_refine_ls_matrix_type full
_refine_ls_number_parameters 250
_refine_ls_number_reflns 4089
_refine_ls_number_restraints 0
_refine_ls_restrained_S_all 1.029
_refine_ls_R_factor_all 0.1026
_refine_ls_R_factor_gt 0.0732
_refine_ls_shift/su_max 0.000
_refine_ls_shift/su_mean 0.000
_refine_ls_structure_factor_coef Fsqd
_refine_ls_weighting_details 'calc w=1/[\s^2^(Fo^2^)+(0.1206P)^2^+0.0000P] where P=(Fo^2^+2Fc^2^)/3'
_refine_ls_weighting_scheme calc
_refine_ls_wR_factor_gt 0.1964
_refine_ls_wR_factor_ref 0.2090
_reflns_number_gt 2770
_reflns_number_total 4089
_reflns_threshold_expression >2sigma(I)
_cod_data_source_file cg060173lsi20060329_100234.cif
_cod_data_source_block compound_2
_cod_depositor_comments
;
The following automatic conversions were performed:

'_symmetry_cell_setting' value 'Monoclinic' changed to 'monoclinic'
according to
/usr/data/users/saulius/automatic-downloads/retrospective/ACS/lib/dictionaries/cif_core.dic
dictionary named 'cif_core.dic' version 2.4.2 from 2011-04-26.

Automatic conversion script
Id: cif_fix_values 2281 2013-09-26 08:29:07Z andrius 
;
_cod_original_sg_symbol_H-M P2(1)/n
_cod_database_code 4511500

loop_
_symmetry_equiv_pos_as_xyz
'x, y, z'
'-x+1/2, y+1/2, -z+1/2'
'-x, -y, -z'
'x-1/2, -y-1/2, z-1/2'

loop_
_atom_site_label
_atom_site_type_symbol
_atom_site_fract_x
_atom_site_fract_y
_atom_site_fract_z
_atom_site_U_iso_or_equiv
_atom_site_adp_type
_atom_site_occupancy
_atom_site_symmetry_multiplicity
_atom_site_calc_flag
_atom_site_refinement_flags
Mn1 Mn 0.68956(8) 0.53767(4) 0.08246(4) 0.0224(2) Uani 1 1 d .
N1 N 0.5406(4) 0.6786(2) 0.0673(2) 0.0240(8) Uani 1 1 d .
N2 N 0.8106(4) 0.3884(3) 0.0898(2) 0.0250(8) Uani 1 1 d .
N3 N 1.1392(5) 0.0786(3) 0.0746(2) 0.0309(9) Uani 1 1 d .
N4 N 1.2085(5) -0.0142(3) 0.0977(2) 0.0298(9) Uani 1 1 d .
O1 O 0.7928(4) 0.5725(2) 0.21275(19) 0.0309(7) Uani 1 1 d .
O2 O 0.9217(4) 0.6273(2) 0.11703(18) 0.0302(7) Uani 1 1 d .
O3 O 0.4974(4) 0.4721(2) 0.1345(2) 0.0305(7) Uani 1 1 d .
O4 O 0.7188(4) 0.5403(2) -0.03936(19) 0.0314(7) Uani 1 1 d .
O5 O 0.7121(5) 0.9854(3) 0.1400(2) 0.0393(9) Uani 1 1 d .
H5 H 0.695(8) 1.005(5) 0.185(4) 0.053(18) Uiso 1 1 d .
C1 C 0.4477(5) 0.7066(3) 0.1222(3) 0.0251(9) Uani 1 1 d .
H1A H 0.4390 0.6646 0.1650 0.030 Uiso 1 1 calc R
C2 C 0.3641(6) 0.7947(3) 0.1184(3) 0.0279(10) Uani 1 1 d .
H2A H 0.3031 0.8118 0.1586 0.034 Uiso 1 1 calc R
C3 C 0.3725(5) 0.8571(3) 0.0541(3) 0.0244(9) Uani 1 1 d .
C4 C 0.4659(5) 0.8284(3) -0.0034(3) 0.0263(9) Uani 1 1 d .
H4B H 0.4732 0.8680 -0.0478 0.032 Uiso 1 1 calc R
C5 C 0.5485(5) 0.7396(3) 0.0057(3) 0.0265(10) Uani 1 1 d .
H5A H 0.6126 0.7217 -0.0330 0.032 Uiso 1 1 calc R
C6 C 0.7936(5) 0.3298(3) 0.1524(3) 0.0255(9) Uani 1 1 d .
H6A H 0.7296 0.3519 0.1898 0.031 Uiso 1 1 calc R
C7 C 0.8660(6) 0.2387(3) 0.1642(3) 0.0280(10) Uani 1 1 d .
H7A H 0.8507 0.2007 0.2085 0.034 Uiso 1 1 calc R
C8 C 0.9617(5) 0.2046(3) 0.1090(3) 0.0250(9) Uani 1 1 d .
C9 C 0.9803(5) 0.2648(3) 0.0432(3) 0.0251(9) Uani 1 1 d .
H9A H 1.0439 0.2444 0.0050 0.030 Uiso 1 1 calc R
C10 C 0.9028(5) 0.3544(3) 0.0360(3) 0.0253(9) Uani 1 1 d .
H10A H 0.9147 0.3935 -0.0081 0.030 Uiso 1 1 calc R
C11 C 1.0456(5) 0.1092(3) 0.1220(3) 0.0261(9) Uani 1 1 d .
H11A H 1.0291 0.0709 0.1659 0.031 Uiso 1 1 calc R
C12 C 1.2886(5) -0.0480(3) 0.0443(3) 0.0283(10) Uani 1 1 d .
H12A H 1.2938 -0.0115 -0.0020 0.034 Uiso 1 1 calc R
C13 C 0.9108(5) 0.6192(3) 0.1902(3) 0.0250(9) Uani 1 1 d .
C14 C 1.0398(6) 0.6627(4) 0.2529(3) 0.0372(12) Uani 1 1 d .
H14A H 1.1188 0.6968 0.2268 0.056 Uiso 1 1 calc R
H14B H 1.0922 0.6111 0.2858 0.056 Uiso 1 1 calc R
H14C H 0.9901 0.7079 0.2859 0.056 Uiso 1 1 calc R
C15 C 0.6508(5) 0.5435(3) -0.1113(3) 0.0244(9) Uani 1 1 d .
C16 C 0.7570(6) 0.5691(4) -0.1740(3) 0.0326(10) Uani 1 1 d .
H16A H 0.6925 0.5694 -0.2262 0.049 Uiso 1 1 calc R
H16B H 0.8421 0.5213 -0.1730 0.049 Uiso 1 1 calc R
H16C H 0.8038 0.6330 -0.1629 0.049 Uiso 1 1 calc R
C17 C 0.8061(6) 0.8977(4) 0.1483(3) 0.0375(11) Uani 1 1 d .
H17A H 0.8973 0.9063 0.1897 0.056 Uiso 1 1 calc R
H17B H 0.8445 0.8832 0.0984 0.056 Uiso 1 1 calc R
H17C H 0.7401 0.8443 0.1624 0.056 Uiso 1 1 calc R

loop_
_atom_site_aniso_label
_atom_site_aniso_U_11
_atom_site_aniso_U_22
_atom_site_aniso_U_33
_atom_site_aniso_U_23
_atom_site_aniso_U_13
_atom_site_aniso_U_12
Mn1 0.0259(4) 0.0133(3) 0.0291(4) 0.0004(3) 0.0080(3) 0.0023(3)
N1 0.0268(19) 0.0151(17) 0.031(2) -0.0012(14) 0.0073(15) 0.0004(14)
N2 0.030(2) 0.0143(17) 0.031(2) 0.0008(14) 0.0070(16) 0.0000(15)
N3 0.038(2) 0.0152(18) 0.040(2) 0.0037(16) 0.0084(18) 0.0062(16)
N4 0.035(2) 0.0160(18) 0.039(2) 0.0017(15) 0.0093(18) 0.0104(15)
O1 0.0392(19) 0.0203(16) 0.0349(18) -0.0001(13) 0.0108(14) -0.0032(14)
O2 0.0286(17) 0.0284(18) 0.0350(18) 0.0015(13) 0.0094(14) -0.0031(13)
O3 0.0271(16) 0.0234(16) 0.0426(19) 0.0060(14) 0.0106(14) 0.0016(13)
O4 0.0452(19) 0.0198(16) 0.0298(17) -0.0004(13) 0.0075(14) 0.0033(14)
O5 0.051(2) 0.035(2) 0.033(2) -0.0017(15) 0.0094(17) 0.0091(17)
C1 0.030(2) 0.019(2) 0.028(2) 0.0032(17) 0.0079(18) 0.0016(18)
C2 0.033(2) 0.021(2) 0.033(2) -0.0014(18) 0.0126(19) 0.0057(18)
C3 0.029(2) 0.0135(19) 0.030(2) -0.0018(16) 0.0037(18) 0.0012(16)
C4 0.031(2) 0.017(2) 0.032(2) 0.0007(17) 0.0086(19) 0.0033(17)
C5 0.032(2) 0.019(2) 0.030(2) -0.0023(17) 0.0104(19) -0.0012(17)
C6 0.029(2) 0.018(2) 0.031(2) -0.0012(17) 0.0110(19) 0.0044(17)
C7 0.035(3) 0.020(2) 0.030(2) 0.0050(18) 0.0104(19) 0.0049(19)
C8 0.027(2) 0.0141(19) 0.033(2) 0.0001(16) 0.0042(18) 0.0014(17)
C9 0.025(2) 0.021(2) 0.031(2) -0.0038(17) 0.0089(18) 0.0035(17)
C10 0.032(2) 0.016(2) 0.030(2) 0.0011(16) 0.0079(19) 0.0023(17)
C11 0.028(2) 0.016(2) 0.036(2) 0.0018(18) 0.0110(19) 0.0004(17)
C12 0.033(2) 0.018(2) 0.035(2) -0.0002(18) 0.0060(19) 0.0059(18)
C13 0.026(2) 0.017(2) 0.033(2) -0.0005(17) 0.0065(18) 0.0013(17)
C14 0.035(3) 0.035(3) 0.041(3) -0.004(2) 0.003(2) -0.011(2)
C15 0.029(2) 0.0073(17) 0.038(3) 0.0009(17) 0.0088(19) 0.0039(16)
C16 0.032(3) 0.032(3) 0.034(3) 0.000(2) 0.007(2) -0.003(2)
C17 0.048(3) 0.027(2) 0.039(3) 0.000(2) 0.014(2) -0.002(2)

loop_
_atom_type_symbol
_atom_type_description
_atom_type_scat_dispersion_real
_atom_type_scat_dispersion_imag
_atom_type_scat_source
C C 0.0033 0.0016 'International Tables Vol C Tables 4.2.6.8 and 6.1.1.4'
H H 0.0000 0.0000 'International Tables Vol C Tables 4.2.6.8 and 6.1.1.4'
N N 0.0061 0.0033 'International Tables Vol C Tables 4.2.6.8 and 6.1.1.4'
O O 0.0106 0.0060 'International Tables Vol C Tables 4.2.6.8 and 6.1.1.4'
Mn Mn 0.3368 0.7283 'International Tables Vol C Tables 4.2.6.8 and 6.1.1.4'

loop_
_geom_angle_atom_site_label_1
_geom_angle_atom_site_label_2
_geom_angle_atom_site_label_3
_geom_angle
_geom_angle_site_symmetry_1
_geom_angle_site_symmetry_3
O4 Mn1 O3 127.47(13) . .
O4 Mn1 N2 87.50(12) . .
O3 Mn1 N2 87.39(12) . .
O4 Mn1 N1 90.76(12) . .
O3 Mn1 N1 88.35(12) . .
N2 Mn1 N1 173.06(13) . .
O4 Mn1 O1 148.52(13) . .
O3 Mn1 O1 83.89(12) . .
N2 Mn1 O1 91.76(12) . .
N1 Mn1 O1 93.23(12) . .
O4 Mn1 O2 91.60(12) . .
O3 Mn1 O2 140.91(12) . .
N2 Mn1 O2 96.48(12) . .
N1 Mn1 O2 90.28(12) . .
O1 Mn1 O2 57.19(11) . .
O4 Mn1 C13 119.83(14) . .
O3 Mn1 C13 112.69(13) . .
N2 Mn1 C13 94.55(13) . .
N1 Mn1 C13 92.14(13) . .
O1 Mn1 C13 28.86(12) . .
O2 Mn1 C13 28.33(12) . .
C5 N1 C1 117.0(4) . .
C5 N1 Mn1 121.6(3) . .
C1 N1 Mn1 121.3(3) . .
C6 N2 C10 117.1(4) . .
C6 N2 Mn1 118.7(3) . .
C10 N2 Mn1 124.2(3) . .
C11 N3 N4 112.6(4) . .
C12 N4 N3 111.1(4) . .
C13 O1 Mn1 91.0(3) . .
C13 O2 Mn1 91.5(3) . .
C15 O3 Mn1 134.8(3) 3_665 .
C15 O4 Mn1 147.0(3) . .
N1 C1 C2 123.4(4) . .
C1 C2 C3 119.1(4) . .
C4 C3 C2 118.0(4) . .
C4 C3 C12 118.4(4) . 1_465
C2 C3 C12 123.6(4) . 1_465
C3 C4 C5 119.2(4) . .
N1 C5 C4 123.2(4) . .
N2 C6 C7 123.6(4) . .
C6 C7 C8 119.0(4) . .
C7 C8 C9 118.1(4) . .
C7 C8 C11 120.0(4) . .
C9 C8 C11 121.9(4) . .
C10 C9 C8 118.9(4) . .
N2 C10 C9 123.3(4) . .
N3 C11 C8 121.3(4) . .
N4 C12 C3 121.6(4) . 1_645
O2 C13 O1 120.3(4) . .
O2 C13 C14 120.5(4) . .
O1 C13 C14 119.2(4) . .
O2 C13 Mn1 60.2(2) . .
O1 C13 Mn1 60.2(2) . .
C14 C13 Mn1 178.2(3) . .
O3 C15 O4 125.4(4) 3_665 .
O3 C15 C16 117.8(4) 3_665 .
O4 C15 C16 116.9(4) . .

loop_
_geom_bond_atom_site_label_1
_geom_bond_atom_site_label_2
_geom_bond_distance
_geom_bond_site_symmetry_2
Mn1 O4 2.098(3) .
Mn1 O3 2.125(3) .
Mn1 N2 2.263(4) .
Mn1 N1 2.277(3) .
Mn1 O1 2.286(3) .
Mn1 O2 2.287(3) .
Mn1 C13 2.635(5) .
N1 C5 1.337(5) .
N1 C1 1.341(5) .
N2 C6 1.343(5) .
N2 C10 1.349(5) .
N3 C11 1.261(6) .
N3 N4 1.419(5) .
N4 C12 1.279(6) .
O1 C13 1.272(5) .
O2 C13 1.251(5) .
O3 C15 1.256(5) 3_665
O4 C15 1.260(5) .
O5 C17 1.423(6) .
C1 C2 1.383(6) .
C2 C3 1.385(6) .
C3 C4 1.381(6) .
C3 C12 1.466(6) 1_465
C4 C5 1.388(6) .
C6 C7 1.381(6) .
C7 C8 1.386(6) .
C8 C9 1.403(6) .
C8 C11 1.475(6) .
C9 C10 1.377(6) .
C12 C3 1.466(6) 1_645
C13 C14 1.514(6) .
C15 O3 1.256(5) 3_665
C15 C16 1.511(6) .

loop_
_geom_hbond_atom_site_label_D
_geom_hbond_atom_site_label_H
_geom_hbond_atom_site_label_A
_geom_hbond_distance_DH
_geom_hbond_distance_HA
_geom_hbond_distance_DA
_geom_hbond_angle_DHA
_geom_hbond_site_symmetry_A
O5 H5 O1 0.83(6) 1.95(7) 2.750(5) 165(6) 2_655
